data_1536915
loop_
_publ_author_name
'Zakharov, M.A.'
'Kemnitz, E.'
'Troyanov, S.I.'

_publ_section_title
;
 Synthesis and crystal structure of the rare earth selenates: Nd(HSeO4)3,
 Sm(HSeO4)3 and Nd2(SeO4)3*5H2O
;
_journal_name_full Kristallografiya
_journal_page_first 835
_journal_page_last 840
_journal_volume 49
_journal_year 2004
_chemical_formula_sum 'H10 Nd2 O17 Se3'
_chemical_name_systematic 'Nd2 (Se O4)3 (H2 O)5'
_space_group_IT_number 14
_symmetry_space_group_name_Hall '-P 2ybc'
_symmetry_space_group_name_H-M 'P 1 21/c 1'
_cell_angle_alpha 90
_cell_angle_beta 93.13
_cell_angle_gamma 90
_cell_formula_units_Z 4
_cell_length_a 10.629
_cell_length_b 13.975
_cell_length_c 9.752
_cell_volume 1446.404
_citation_journal_id_ASTM KRISAJ
_cod_data_source_file Zakharov_KRISAJ_2004_1260.cif
_cod_data_source_block H10Nd2O17Se3
_cod_database_code 1536915

loop_
_symmetry_equiv_pos_as_xyz
x,y,z
-x,y+1/2,-z+1/2
-x,-y,-z
x,-y-1/2,z-1/2

loop_
_atom_site_label
_atom_site_type_symbol
_atom_site_fract_x
_atom_site_fract_y
_atom_site_fract_z
_atom_site_occupancy
_atom_site_U_iso_or_equiv
Nd2 Nd+3 -0.03451 0.88047 0.31752 1 0.0
O4 O-2 0.5307 0.7129 -0.3371 1 0.0
O2 O-2 0.6063 0.6757 -0.0767 1 0.0
O5 O-2 0.0698 0.7363 0.2697 1 0.0
O14 O-2 0.0008 0.8957 0.0659 1 0.0
Nd1 Nd+3 0.47707 0.6226 0.12641 1 0.0
O8 O-2 0.0915 0.6616 0.0227 1 0.0
O9 O-2 0.7186 0.6188 0.1985 1 0.0
O7 O-2 0.2732 0.6327 0.2194 1 0.0
Se3 Se+6 0.75908 0.52401 0.11491 1 0.0
O17 O-2 0.6801 0.4814 0.4824 0.54 0.0
O10 O-2 0.8165 0.4385 0.2152 1 0.0
O3 O-2 0.5405 0.5306 -0.2533 1 0.0
O6 O-2 0.0501 0.5489 0.2445 1 0.0
O11 O-2 0.8597 0.5503 0.0009 1 0.0
Se1 Se+6 0.60692 0.63549 -0.23631 1 0.0
Se2 Se+6 0.12067 0.64418 0.18716 1 0.0
O16 O-2 0.5116 0.6309 0.3822 1 0.0
O15 O-2 0.34 0.7204 -0.0375 1 0.0
O13 O-2 -0.1549 0.7312 0.4136 1 0.0
O18 O-2 0.739 0.4103 0.485 0.46 0.0
O1 O-2 0.753 0.6293 -0.284 1 0.0
O12 O-2 0.6251 0.4879 0.0381 1 0.0
